data_7009697
loop_
_publ_author_name
'Tei, Lorenzo'
'Baum, Gerhard'
'Blake, Alexander J.'
'Fenske, Dieter'
'Schr\"oder, Martin'

_publ_section_title
;
 Lanthanide complexes of a new nonadentate ligand derived from
 1,4,7-triazacyclononane: synthesis, structural characterisation and
 NMR spectroscopic studies
;
_journal_issue 16
_journal_name_full 'Journal of the Chemical Society, Dalton Transactions'
_journal_page_first 2793
_journal_paper_doi 10.1039/b002794o
_journal_year 2000
_chemical_formula_moiety 'C21 H33 N6 O6 La1, 3 CH~3~OH, H~2~O'
_chemical_formula_sum 'C24 H47 La N6 O10'
_chemical_formula_weight 718.59
_chemical_name_systematic
; 
 ? 
;
_space_group_IT_number 148
_symmetry_cell_setting trigonal
_symmetry_space_group_name_Hall '-R 3'
_symmetry_space_group_name_H-M 'R -3 :H'
_atom_sites_solution_hydrogens geom
_atom_sites_solution_primary direct
_atom_sites_solution_secondary 'difference Fourier method'
_audit_creation_method SHELXL-97
_cell_angle_alpha 90.00
_cell_angle_beta 90.00
_cell_angle_gamma 120.00
_cell_formula_units_Z 18
_cell_length_a 28.215(4)
_cell_length_b 28.215(4)
_cell_length_c 23.170(5)
_cell_measurement_temperature 203(2)
_cell_measurement_theta_max 25.0
_cell_measurement_theta_min 2.5
_cell_volume 15974(5)
_computing_cell_refinement 'Stoe IPDS'
_computing_data_collection 'Stoe IPDS'
_computing_data_reduction 'Stoe IPDS'
_computing_molecular_graphics 'SHELXTL/PL (version 5-03)(Sheldrick, 1994)'
_computing_publication_material 'SHELXL-97 (Sheldrick, 1997)'
_computing_structure_refinement 'SHELXL-97 (Sheldrick, 1997)'
_computing_structure_solution 'SHELXS-97 (Sheldrick, 1990)'
_diffrn_ambient_temperature 203(2)
_diffrn_detector_area_resol_mean none
_diffrn_measured_fraction_theta_full 0.307
_diffrn_measured_fraction_theta_max 0.307
_diffrn_measurement_device_type 'Stoe IPDS'
_diffrn_measurement_method 'area detector'
_diffrn_radiation_monochromator graphite
_diffrn_radiation_source 'fine-focus sealed tube'
_diffrn_radiation_type MoK\a
_diffrn_radiation_wavelength 0.71073
_diffrn_reflns_av_R_equivalents 0.0960
_diffrn_reflns_av_sigmaI/netI 0.0611
_diffrn_reflns_limit_h_max 37
_diffrn_reflns_limit_h_min -37
_diffrn_reflns_limit_k_max 27
_diffrn_reflns_limit_k_min -37
_diffrn_reflns_limit_l_max 27
_diffrn_reflns_limit_l_min -27
_diffrn_reflns_number 31695
_diffrn_reflns_theta_full 28.62
_diffrn_reflns_theta_max 28.62
_diffrn_reflns_theta_min 2.37
_diffrn_standards_decay_% 0
_diffrn_standards_interval_count 0
_diffrn_standards_interval_time .
_diffrn_standards_number 0
_exptl_absorpt_coefficient_mu 1.256
_exptl_absorpt_correction_type 'empirical (Habitus)'
_exptl_crystal_colour colourless
_exptl_crystal_density_diffrn 1.345
_exptl_crystal_density_method 'not measured'
_exptl_crystal_description needles
_exptl_crystal_F_000 6660
_exptl_crystal_size_max 0.42
_exptl_crystal_size_mid 0.04
_exptl_crystal_size_min 0.03
_refine_diff_density_max 0.965
_refine_diff_density_min -1.027
_refine_diff_density_rms 0.112
_refine_ls_extinction_method none
_refine_ls_goodness_of_fit_ref 1.001
_refine_ls_hydrogen_treatment 'riding model'
_refine_ls_matrix_type full
_refine_ls_number_parameters 366
_refine_ls_number_reflns 8390
_refine_ls_number_restraints 21
_refine_ls_restrained_S_all 1.007
_refine_ls_R_factor_all 0.0561
_refine_ls_R_factor_gt 0.0434
_refine_ls_shift/su_max 0.012
_refine_ls_shift/su_mean 0.000
_refine_ls_structure_factor_coef Fsqd
_refine_ls_weighting_details 'w=1/[\s^2^(Fo^2^)+(0.0797P)^2^+10.6693P] where P=(Fo^2^+2Fc^2^)/3'
_refine_ls_weighting_scheme calc
_refine_ls_wR_factor_gt 0.1190
_refine_ls_wR_factor_ref 0.1289
_reflns_number_gt 6714
_reflns_number_total 8390
_reflns_threshold_expression >2sigma(I)
_cod_data_source_file b002794o.txt
_cod_data_source_block n3pvla
_cod_depositor_comments
;
The following automatic conversions were performed:

'_refine_ls_weighting_scheme' value 'calc
w=1/[\s^2^(Fo^2^)+(0.0797P)^2^+10.6693P] where P=(Fo^2^+2Fc^2^)/3'
was changed to 'calc'. New tag '_refine_ls_weighting_details' was
created. The value of the new tag was set to
'w=1/[\s^2^(Fo^2^)+(0.0797P)^2^+10.6693P] where P=(Fo^2^+2Fc^2^)/3'.

Automatic conversion script
Id: cif_fix_values 3143 2015-03-26 13:38:13Z robertas 

The following automatic conversions were performed:

'_atom_sites_solution_primary' value 'direct methods' was changed to
'direct'.

'_atom_sites_solution_hydrogens' value 'placed geometrically' was
changed to 'geom'.

Automatic conversion script
Id: cif_fix_values 6452 2018-10-05 10:23:21Z andrius 
;
_cod_original_sg_symbol_H-M R-3
_cod_original_formula_sum 'C24 H47 La1 N6 O10'
_cod_database_code 7009697

loop_
_symmetry_equiv_pos_as_xyz
'x, y, z'
'-y, x-y, z'
'-x+y, -x, z'
'x+2/3, y+1/3, z+1/3'
'-y+2/3, x-y+1/3, z+1/3'
'-x+y+2/3, -x+1/3, z+1/3'
'x+1/3, y+2/3, z+2/3'
'-y+1/3, x-y+2/3, z+2/3'
'-x+y+1/3, -x+2/3, z+2/3'
'-x, -y, -z'
'y, -x+y, -z'
'x-y, x, -z'
'-x+2/3, -y+1/3, -z+1/3'
'y+2/3, -x+y+1/3, -z+1/3'
'x-y+2/3, x+1/3, -z+1/3'
'-x+1/3, -y+2/3, -z+2/3'
'y+1/3, -x+y+2/3, -z+2/3'
'x-y+1/3, x+2/3, -z+2/3'

loop_
_atom_site_label
_atom_site_type_symbol
_atom_site_fract_x
_atom_site_fract_y
_atom_site_fract_z
_atom_site_U_iso_or_equiv
_atom_site_adp_type
_atom_site_occupancy
_atom_site_calc_flag
_atom_site_refinement_flags
_atom_site_disorder_assembly
_atom_site_disorder_group
La La 0.657715(7) 0.040074(7) 0.188157(9) 0.03036(8) Uani 1 d . . .
N1 N 0.62526(12) 0.10806(13) 0.23360(15) 0.0382(7) Uani 1 d . . .
C2 C 0.65475(18) 0.13735(17) 0.28547(19) 0.0456(9) Uani 1 d . . .
H2A H 0.6298 0.1232 0.3185 0.055 Uiso 1 calc R . .
H2B H 0.6662 0.1762 0.2811 0.055 Uiso 1 calc R . .
C3 C 0.70458(16) 0.13228(16) 0.29807(19) 0.0437(9) Uani 1 d . . .
H3A H 0.7329 0.1534 0.2694 0.052 Uiso 1 calc R . .
H3B H 0.7191 0.1481 0.3361 0.052 Uiso 1 calc R . .
N4 N 0.69282(12) 0.07560(12) 0.29724(14) 0.0368(6) Uani 1 d . . .
C5 C 0.65485(15) 0.04322(16) 0.34307(19) 0.0418(8) Uani 1 d . . .
H5A H 0.6399 0.0646 0.3607 0.050 Uiso 1 calc R . .
H5B H 0.6750 0.0360 0.3730 0.050 Uiso 1 calc R . .
C6 C 0.60805(15) -0.01062(16) 0.32204(18) 0.0404(8) Uani 1 d . . .
H6A H 0.6220 -0.0351 0.3121 0.048 Uiso 1 calc R . .
H6B H 0.5814 -0.0277 0.3533 0.048 Uiso 1 calc R . .
N7 N 0.58087(12) -0.00408(13) 0.27202(14) 0.0374(6) Uani 1 d . . .
C8 C 0.55340(16) 0.02750(18) 0.2861(2) 0.0454(9) Uani 1 d . . .
H8A H 0.5643 0.0428 0.3250 0.054 Uiso 1 calc R . .
H8B H 0.5137 0.0026 0.2863 0.054 Uiso 1 calc R . .
C9 C 0.56673(15) 0.07317(17) 0.24450(19) 0.0429(9) Uani 1 d . . .
H9A H 0.5482 0.0575 0.2078 0.051 Uiso 1 calc R . .
H9B H 0.5523 0.0958 0.2597 0.051 Uiso 1 calc R . .
C1A C 0.63296(16) 0.14562(17) 0.18718(19) 0.0439(9) Uani 1 d . . .
H1AA H 0.6193 0.1699 0.1995 0.053 Uiso 1 calc R . .
H1AB H 0.6113 0.1247 0.1538 0.053 Uiso 1 calc R . .
C2A C 0.69180(16) 0.17969(15) 0.16948(19) 0.0431(8) Uani 1 d . . .
H2AA H 0.6944 0.1998 0.1341 0.052 Uiso 1 calc R . .
H2AB H 0.7124 0.2063 0.1998 0.052 Uiso 1 calc R . .
N3A N 0.71499(12) 0.14468(12) 0.15972(14) 0.0360(6) Uani 1 d . . .
C4A C 0.75840(14) 0.16137(15) 0.13140(17) 0.0377(7) Uani 1 d . . .
C5A C 0.77881(14) 0.12076(15) 0.12636(17) 0.0376(8) Uani 1 d . . .
O6A O 0.74929(10) 0.07474(10) 0.14832(13) 0.0395(6) Uani 1 d . . .
O7A O 0.82242(10) 0.13628(12) 0.10129(13) 0.0455(6) Uani 1 d . . .
C8A C 0.79118(18) 0.21488(18) 0.1040(2) 0.0520(10) Uani 1 d . . .
H8A1 H 0.7742 0.2370 0.1106 0.078 Uiso 1 calc R . .
H8A2 H 0.7934 0.2100 0.0628 0.078 Uiso 1 calc R . .
H8A3 H 0.8277 0.2331 0.1204 0.078 Uiso 1 calc R . .
C1B C 0.74438(15) 0.07553(16) 0.30178(19) 0.0438(9) Uani 1 d . . .
H1BA H 0.7607 0.0897 0.3397 0.053 Uiso 1 calc R . .
H1BB H 0.7698 0.1000 0.2724 0.053 Uiso 1 calc R . .
C2B C 0.73714(16) 0.01933(17) 0.2941(2) 0.0455(9) Uani 1 d . . .
H2BA H 0.7731 0.0220 0.2916 0.055 Uiso 1 calc R . .
H2BB H 0.7178 -0.0035 0.3274 0.055 Uiso 1 calc R . .
N3B N 0.70644(12) -0.00536(13) 0.24223(15) 0.0382(7) Uani 1 d . . .
C4B C 0.70675(17) -0.04585(17) 0.2194(2) 0.0473(10) Uani 1 d . . .
C5B C 0.67374(18) -0.06761(16) 0.1667(2) 0.0500(10) Uani 1 d . . .
O6B O 0.64459(12) -0.04673(11) 0.15195(15) 0.0498(7) Uani 1 d . . .
O7B O 0.67647(18) -0.10313(16) 0.1390(2) 0.0788(12) Uani 1 d . . .
C8B C 0.7370(2) -0.0726(2) 0.2411(3) 0.0647(13) Uani 1 d . . .
H8B1 H 0.7742 -0.0449 0.2506 0.097 Uiso 1 calc R . .
H8B2 H 0.7377 -0.0966 0.2115 0.097 Uiso 1 calc R . .
H8B3 H 0.7190 -0.0938 0.2752 0.097 Uiso 1 calc R . .
C1C C 0.54202(15) -0.05874(16) 0.25023(19) 0.0445(9) Uani 1 d . . .
H1CA H 0.5143 -0.0787 0.2798 0.053 Uiso 1 calc R . .
H1CB H 0.5615 -0.0788 0.2429 0.053 Uiso 1 calc R . .
C2C C 0.51424(15) -0.05701(18) 0.1959(2) 0.0474(9) Uani 1 d . . .
H2CA H 0.4941 -0.0937 0.1789 0.057 Uiso 1 calc R . .
H2CB H 0.4881 -0.0447 0.2045 0.057 Uiso 1 calc R . .
N3C N 0.55502(12) -0.01968(13) 0.15568(15) 0.0388(7) Uani 1 d . . .
C4C C 0.54239(15) -0.01961(16) 0.10447(18) 0.0413(8) Uani 1 d . . .
C5C C 0.58789(15) 0.02106(17) 0.06629(19) 0.0426(8) Uani 1 d . . .
O6C O 0.63241(11) 0.05293(12) 0.09160(13) 0.0467(6) Uani 1 d . . .
O7C O 0.57923(13) 0.02128(16) 0.01545(15) 0.0641(9) Uani 1 d . . .
C8C C 0.48780(18) -0.0555(2) 0.0778(2) 0.0587(12) Uani 1 d . . .
H8C1 H 0.4855 -0.0893 0.0650 0.088 Uiso 1 calc R . .
H8C2 H 0.4830 -0.0369 0.0450 0.088 Uiso 1 calc R . .
H8C3 H 0.4594 -0.0636 0.1061 0.088 Uiso 1 calc R . .
C3M C 0.8265(3) 0.0161(3) 0.1179(3) 0.0868(18) Uiso 1 d D . .
O3M O 0.85574(16) 0.06329(16) 0.08791(19) 0.0719(10) Uiso 1 d D . .
C2M C 0.8472(11) 0.0306(9) 0.6545(10) 0.077(6) Uiso 0.33 d PD A 3
O2M O 0.8232(7) 0.0006(7) 0.7009(7) 0.069(5) Uiso 0.33 d PD A 3
C2M' C 0.8344(9) 0.0388(10) 0.6417(11) 0.088(7) Uiso 0.33 d PD B 2
O2M' O 0.8668(13) 0.0470(15) 0.6866(13) 0.188(15) Uiso 0.33 d PD B 2
C2M" C 0.8549(9) 0.0273(13) 0.6749(18) 0.100(9) Uiso 0.33 d PD C 1
O2M" O 0.8087(6) -0.0102(6) 0.6989(6) 0.062(4) Uiso 0.33 d PD C 1
C1M C 0.7862(4) 0.0086(4) 0.4193(5) 0.121(3) Uiso 1 d D . .
O1M O 0.8191(7) 0.0267(7) 0.4639(7) 0.117(5) Uiso 0.33 d PD D 3
O1M' O 0.8386(4) 0.0430(6) 0.4153(8) 0.094(4) Uiso 0.33 d PD D 2
O1M" O 0.8251(8) 0.0579(6) 0.4027(12) 0.144(8) Uiso 0.33 d PD D 1
O1W O 0.1076(9) 0.0630(9) 0.0417(11) 0.215(8) Uiso 0.50 d P . .
O2W O 0.0935(11) 0.0850(11) 0.2778(12) 0.246(11) Uiso 0.50 d P . .

loop_
_atom_site_aniso_label
_atom_site_aniso_U_11
_atom_site_aniso_U_22
_atom_site_aniso_U_33
_atom_site_aniso_U_23
_atom_site_aniso_U_13
_atom_site_aniso_U_12
La 0.02822(11) 0.03489(11) 0.02741(14) -0.00250(6) 0.00023(6) 0.01538(8)
N1 0.0404(15) 0.0474(16) 0.0312(19) 0.0011(12) 0.0045(12) 0.0251(13)
C2 0.058(2) 0.048(2) 0.037(3) -0.0061(16) 0.0022(17) 0.0320(19)
C3 0.050(2) 0.046(2) 0.033(2) -0.0081(15) -0.0067(15) 0.0231(17)
N4 0.0386(15) 0.0430(15) 0.0293(19) -0.0023(12) -0.0028(11) 0.0209(12)
C5 0.0455(19) 0.056(2) 0.027(2) 0.0002(15) 0.0016(14) 0.0274(17)
C6 0.0398(18) 0.051(2) 0.032(2) 0.0080(15) 0.0041(14) 0.0238(16)
N7 0.0327(14) 0.0455(16) 0.0351(19) 0.0026(12) 0.0030(11) 0.0203(12)
C8 0.0389(18) 0.061(2) 0.043(3) 0.0054(17) 0.0097(15) 0.0304(18)
C9 0.0402(18) 0.059(2) 0.041(2) 0.0065(17) 0.0088(15) 0.0336(17)
C1A 0.049(2) 0.053(2) 0.040(2) 0.0041(16) 0.0040(16) 0.0325(18)
C2A 0.050(2) 0.0409(18) 0.042(3) 0.0013(15) 0.0020(16) 0.0253(16)
N3A 0.0371(14) 0.0396(15) 0.0315(19) -0.0011(12) -0.0009(11) 0.0193(12)
C4A 0.0350(16) 0.0397(17) 0.035(2) -0.0012(14) -0.0043(13) 0.0160(14)
C5A 0.0311(15) 0.0456(18) 0.031(2) -0.0037(14) -0.0012(13) 0.0156(14)
O6A 0.0325(12) 0.0417(13) 0.0433(17) 0.0031(11) 0.0066(10) 0.0179(10)
O7A 0.0357(13) 0.0545(15) 0.0396(18) 0.0052(12) 0.0084(11) 0.0174(12)
C8A 0.048(2) 0.053(2) 0.051(3) 0.0156(19) 0.0101(18) 0.0221(18)
C1B 0.0360(17) 0.049(2) 0.041(3) -0.0028(16) -0.0063(15) 0.0178(15)
C2B 0.0407(19) 0.055(2) 0.044(3) 0.0058(17) -0.0032(16) 0.0266(17)
N3B 0.0378(15) 0.0406(15) 0.038(2) 0.0043(12) 0.0056(12) 0.0207(12)
C4B 0.049(2) 0.048(2) 0.055(3) 0.0096(18) 0.0119(18) 0.0317(18)
C5B 0.056(2) 0.0398(19) 0.058(3) -0.0042(17) 0.0038(19) 0.0271(18)
O6B 0.0469(15) 0.0437(14) 0.061(2) -0.0169(13) -0.0078(13) 0.0244(12)
O7B 0.100(3) 0.066(2) 0.091(3) -0.026(2) -0.014(2) 0.058(2)
C8B 0.077(3) 0.072(3) 0.071(4) 0.006(2) 0.005(3) 0.057(3)
C1C 0.0359(17) 0.0446(19) 0.045(3) 0.0075(16) 0.0014(15) 0.0143(15)
C2C 0.0304(16) 0.058(2) 0.046(3) 0.0051(18) -0.0009(15) 0.0159(16)
N3C 0.0336(14) 0.0479(16) 0.033(2) -0.0001(12) -0.0007(11) 0.0188(13)
C4C 0.0362(17) 0.050(2) 0.037(2) -0.0064(16) -0.0046(14) 0.0213(15)
C5C 0.0414(18) 0.056(2) 0.034(3) -0.0038(16) -0.0043(14) 0.0270(17)
O6C 0.0411(13) 0.0573(16) 0.0316(18) 0.0005(12) -0.0039(11) 0.0171(12)
O7C 0.0504(17) 0.095(3) 0.034(2) -0.0006(16) -0.0082(13) 0.0269(17)
C8C 0.044(2) 0.070(3) 0.052(3) -0.007(2) -0.0149(19) 0.022(2)

loop_
_atom_type_symbol
_atom_type_description
_atom_type_scat_dispersion_real
_atom_type_scat_dispersion_imag
_atom_type_scat_source
C C 0.0033 0.0016 'International Tables Vol C Tables 4.2.6.8 and 6.1.1.4'
H H 0.0000 0.0000 'International Tables Vol C Tables 4.2.6.8 and 6.1.1.4'
N N 0.0061 0.0033 'International Tables Vol C Tables 4.2.6.8 and 6.1.1.4'
O O 0.0106 0.0060 'International Tables Vol C Tables 4.2.6.8 and 6.1.1.4'
La La -0.2871 2.4523 'International Tables Vol C Tables 4.2.6.8 and 6.1.1.4'

loop_
_geom_angle_atom_site_label_1
_geom_angle_atom_site_label_2
_geom_angle_atom_site_label_3
_geom_angle
_geom_angle_site_symmetry_1
_geom_angle_site_symmetry_3
_geom_angle_publ_flag
N1 La N4 64.43(9) . . y
N1 La N7 64.63(9) . . y
N4 La N7 64.05(9) . . y
N3A La N1 62.74(9) . . y
N3B La N1 127.20(10) . . y
N3C La N1 84.91(10) . . y
O6A La N1 121.77(9) . . y
O6B La N1 155.21(10) . . y
O6C La N1 91.35(10) . . y
N3A La N4 85.03(10) . . y
N3B La N4 63.38(10) . . y
N3C La N4 125.75(10) . . y
O6A La N4 94.95(9) . . y
O6B La N4 122.38(10) . . y
O6C La N4 151.82(10) . . y
N3A La N7 126.48(9) . . y
N3B La N7 85.82(9) . . y
N3C La N7 62.50(10) . . y
O6A La N7 154.12(9) . . y
O6B La N7 95.76(10) . . y
O6C La N7 120.14(9) . . y
N3B La N3A 119.22(9) . . y
N3C La N3A 120.45(10) . . y
O6A La N3A 61.62(9) . . y
O6B La N3A 137.53(11) . . y
O6C La N3A 70.43(10) . . y
N3B La N3C 120.17(10) . . y
O6A La N3B 70.59(9) . . y
O6B La N3B 61.70(11) . . y
O6C La N3B 141.12(10) . . y
O6A La N3C 139.00(10) . . y
O6B La N3C 72.06(10) . . y
O6C La N3C 61.35(10) . . y
O6B La O6A 82.58(10) . . y
O6C La O6A 85.59(10) . . y
O6C La O6B 85.68(11) . . y
C1A N1 C2 111.3(3) . . ?
C1A N1 C9 109.1(3) . . ?
C2 N1 C9 111.8(3) . . ?
C1A N1 La 104.4(2) . . ?
C2 N1 La 114.9(2) . . ?
C9 N1 La 104.9(2) . . ?
N1 C2 C3 113.5(3) . . ?
N4 C3 C2 112.8(3) . . ?
C5 N4 C1B 111.5(3) . . ?
C5 N4 C3 111.7(3) . . ?
C1B N4 C3 108.6(3) . . ?
C5 N4 La 115.3(2) . . ?
C1B N4 La 104.3(2) . . ?
C3 N4 La 104.9(2) . . ?
N4 C5 C6 113.2(3) . . ?
N7 C6 C5 112.4(3) . . ?
C6 N7 C1C 107.8(3) . . ?
C6 N7 C8 111.7(3) . . ?
C1C N7 C8 111.6(3) . . ?
C6 N7 La 106.2(2) . . ?
C1C N7 La 104.0(2) . . ?
C8 N7 La 114.9(2) . . ?
N7 C8 C9 113.2(3) . . ?
N1 C9 C8 113.8(3) . . ?
N1 C1A C2A 112.6(3) . . ?
N3A C2A C1A 109.7(3) . . ?
C4A N3A C2A 120.9(3) . . ?
C4A N3A La 119.1(2) . . ?
C2A N3A La 119.3(2) . . ?
N3A C4A C8A 127.5(4) . . ?
N3A C4A C5A 115.0(3) . . ?
C8A C4A C5A 117.5(3) . . ?
O7A C5A O6A 126.4(4) . . ?
O7A C5A C4A 117.2(3) . . ?
O6A C5A C4A 116.4(3) . . ?
C5A O6A La 126.4(2) . . ?
N4 C1B C2B 112.5(3) . . ?
N3B C2B C1B 109.9(3) . . ?
C4B N3B C2B 120.8(3) . . ?
C4B N3B La 119.0(3) . . ?
C2B N3B La 119.9(2) . . ?
N3B C4B C5B 115.8(4) . . ?
N3B C4B C8B 125.8(5) . . ?
C5B C4B C8B 118.3(4) . . ?
O7B C5B O6B 123.8(5) . . ?
O7B C5B C4B 119.5(4) . . ?
O6B C5B C4B 116.8(4) . . ?
C5B O6B La 124.3(3) . . ?
N7 C1C C2C 112.6(3) . . ?
N3C C2C C1C 109.1(3) . . ?
C4C N3C C2C 119.6(3) . . ?
C4C N3C La 119.9(3) . . ?
C2C N3C La 120.2(2) . . ?
N3C C4C C8C 126.6(4) . . ?
N3C C4C C5C 115.3(3) . . ?
C8C C4C C5C 118.1(4) . . ?
O7C C5C O6C 125.6(4) . . ?
O7C C5C C4C 118.7(4) . . ?
O6C C5C C4C 115.7(4) . . ?
C5C O6C La 125.6(3) . . ?
O1M' C1M O1M 56.6(11) . . ?
O1M' C1M O1M" 33.2(11) . . ?
O1M C1M O1M" 76.5(15) . . ?

loop_
_geom_bond_atom_site_label_1
_geom_bond_atom_site_label_2
_geom_bond_distance
_geom_bond_site_symmetry_2
_geom_bond_publ_flag
La N1 2.717(3) . y
La N4 2.717(3) . y
La N7 2.707(3) . y
La N3A 2.643(3) . y
La N3B 2.620(3) . y
La N3C 2.630(3) . y
La O6A 2.441(2) . y
La O6B 2.436(3) . y
La O6C 2.430(3) . y
N1 C1A 1.448(5) . ?
N1 C2 1.460(5) . ?
N1 C9 1.461(5) . ?
C2 C3 1.511(6) . ?
C3 N4 1.462(5) . ?
N4 C5 1.460(5) . ?
N4 C1B 1.460(5) . ?
C5 C6 1.511(6) . ?
C6 N7 1.452(5) . ?
N7 C1C 1.464(5) . ?
N7 C8 1.481(5) . ?
C8 C9 1.499(6) . ?
C1A C2A 1.501(5) . ?
C2A N3A 1.450(5) . ?
N3A C4A 1.255(5) . ?
C4A C8A 1.463(5) . ?
C4A C5A 1.523(5) . ?
C5A O7A 1.227(4) . ?
C5A O6A 1.248(4) . ?
C1B C2B 1.505(6) . ?
C2B N3B 1.440(5) . ?
N3B C4B 1.263(5) . ?
C4B C5B 1.471(7) . ?
C4B C8B 1.482(6) . ?
C5B O7B 1.225(5) . ?
C5B O6B 1.275(5) . ?
C1C C2C 1.496(6) . ?
C2C N3C 1.446(5) . ?
N3C C4C 1.239(5) . ?
C4C C8C 1.490(5) . ?
C4C C5C 1.508(6) . ?
C5C O7C 1.204(5) . ?
C5C O6C 1.265(5) . ?
C3M O3M 1.356(7) . ?
C2M O2M 1.325(10) . ?
C2M' O2M' 1.326(10) . ?
C2M" O2M" 1.322(10) . ?
C1M O1M' 1.304(9) . ?
C1M O1M 1.310(10) . ?
C1M O1M" 1.327(10) . ?

loop_
_geom_torsion_atom_site_label_1
_geom_torsion_atom_site_label_2
_geom_torsion_atom_site_label_3
_geom_torsion_atom_site_label_4
_geom_torsion
_geom_torsion_site_symmetry_1
_geom_torsion_site_symmetry_2
_geom_torsion_site_symmetry_3
_geom_torsion_site_symmetry_4
_geom_torsion_publ_flag
N1 C2 C3 N4 -50.4(5) . . . . y
C2 C3 N4 C5 -64.4(4) . . . . y
C3 N4 C5 C6 131.4(3) . . . . y
N4 C5 C6 N7 -50.4(4) . . . . y
C5 C6 N7 C8 -65.3(4) . . . . y
C6 N7 C8 C9 130.6(4) . . . . y
N7 C8 C9 N1 -49.4(5) . . . . y
C8 C9 N1 C2 -64.5(4) . . . . y
C9 N1 C2 C3 129.9(4) . . . . y
N1 C1A C2A N3A 49.9(5) . . . . y
N4 C1B C2B N3B 50.8(5) . . . . y
N7 C1C C2C N3C 48.8(5) . . . . y
C1A C2A N3A C4A 162.2(4) . . . . y
C1B C2B N3B C4B 162.4(4) . . . . y
C1C C2C N3C C4C 166.7(4) . . . . y
O6C La N1 C1A -28.5(2) . . . . ?
O6B La N1 C1A -111.1(3) . . . . ?
O6A La N1 C1A 57.2(3) . . . . ?
N3B La N1 C1A 146.0(2) . . . . ?
N3C La N1 C1A -89.6(2) . . . . ?
N3A La N1 C1A 38.6(2) . . . . ?
N7 La N1 C1A -151.5(3) . . . . ?
N4 La N1 C1A 136.6(3) . . . . ?
O6C La N1 C2 -150.6(3) . . . . ?
O6B La N1 C2 126.8(3) . . . . ?
O6A La N1 C2 -65.0(3) . . . . ?
N3B La N1 C2 23.9(3) . . . . ?
N3C La N1 C2 148.3(3) . . . . ?
N3A La N1 C2 -83.5(3) . . . . ?
N7 La N1 C2 86.4(3) . . . . ?
N4 La N1 C2 14.5(2) . . . . ?
O6C La N1 C9 86.2(2) . . . . ?
O6B La N1 C9 3.6(4) . . . . ?
O6A La N1 C9 171.9(2) . . . . ?
N3B La N1 C9 -99.3(2) . . . . ?
N3C La N1 C9 25.1(2) . . . . ?
N3A La N1 C9 153.3(3) . . . . ?
N7 La N1 C9 -36.8(2) . . . . ?
N4 La N1 C9 -108.7(3) . . . . ?
C1A N1 C2 C3 -107.9(4) . . . . ?
La N1 C2 C3 10.5(4) . . . . ?
C2 C3 N4 C1B 172.2(4) . . . . ?
C2 C3 N4 La 61.2(4) . . . . ?
O6C La N4 C5 119.1(3) . . . . ?
O6B La N4 C5 -66.6(3) . . . . ?
O6A La N4 C5 -151.0(2) . . . . ?
N3B La N4 C5 -85.6(2) . . . . ?
N3C La N4 C5 23.8(3) . . . . ?
N3A La N4 C5 148.1(2) . . . . ?
N7 La N4 C5 13.2(2) . . . . ?
N1 La N4 C5 86.0(2) . . . . ?
O6C La N4 C1B -118.3(3) . . . . ?
O6B La N4 C1B 56.0(2) . . . . ?
O6A La N4 C1B -28.4(2) . . . . ?
N3B La N4 C1B 37.0(2) . . . . ?
N3C La N4 C1B 146.4(2) . . . . ?
N3A La N4 C1B -89.3(2) . . . . ?
N7 La N4 C1B 135.8(2) . . . . ?
N1 La N4 C1B -151.4(2) . . . . ?
O6C La N4 C3 -4.2(3) . . . . ?
O6B La N4 C3 170.1(2) . . . . ?
O6A La N4 C3 85.7(2) . . . . ?
N3B La N4 C3 151.1(2) . . . . ?
N3C La N4 C3 -99.5(2) . . . . ?
N3A La N4 C3 24.9(2) . . . . ?
N7 La N4 C3 -110.1(2) . . . . ?
N1 La N4 C3 -37.2(2) . . . . ?
C1B N4 C5 C6 -106.9(4) . . . . ?
La N4 C5 C6 11.8(4) . . . . ?
C5 C6 N7 C1C 171.8(3) . . . . ?
C5 C6 N7 La 60.7(3) . . . . ?
O6C La N7 C6 175.0(2) . . . . ?
O6B La N7 C6 86.6(2) . . . . ?
O6A La N7 C6 1.7(4) . . . . ?
N3B La N7 C6 25.6(2) . . . . ?
N3C La N7 C6 152.9(3) . . . . ?
N3A La N7 C6 -98.1(2) . . . . ?
N4 La N7 C6 -36.7(2) . . . . ?
N1 La N7 C6 -109.2(2) . . . . ?
O6C La N7 C1C 61.3(2) . . . . ?
O6B La N7 C1C -27.1(2) . . . . ?
O6A La N7 C1C -111.9(3) . . . . ?
N3B La N7 C1C -88.0(2) . . . . ?
N3C La N7 C1C 39.3(2) . . . . ?
N3A La N7 C1C 148.3(2) . . . . ?
N4 La N7 C1C -150.4(2) . . . . ?
N1 La N7 C1C 137.1(2) . . . . ?
O6C La N7 C8 -61.0(3) . . . . ?
O6B La N7 C8 -149.4(3) . . . . ?
O6A La N7 C8 125.7(3) . . . . ?
N3B La N7 C8 149.6(3) . . . . ?
N3C La N7 C8 -83.1(3) . . . . ?
N3A La N7 C8 26.0(3) . . . . ?
N4 La N7 C8 87.3(3) . . . . ?
N1 La N7 C8 14.8(3) . . . . ?
C1C N7 C8 C9 -108.6(4) . . . . ?
La N7 C8 C9 9.5(4) . . . . ?
C1A N1 C9 C8 172.0(4) . . . . ?
La N1 C9 C8 60.6(4) . . . . ?
C2 N1 C1A C2A 61.4(4) . . . . ?
C9 N1 C1A C2A -174.8(3) . . . . ?
La N1 C1A C2A -63.1(4) . . . . ?
C1A C2A N3A La -8.5(4) . . . . ?
O6C La N3A C4A -85.1(3) . . . . ?
O6B La N3A C4A -25.6(4) . . . . ?
O6A La N3A C4A 10.6(3) . . . . ?
N3B La N3A C4A 53.3(3) . . . . ?
N3C La N3A C4A -122.1(3) . . . . ?
N7 La N3A C4A 161.3(3) . . . . ?
N4 La N3A C4A 109.0(3) . . . . ?
N1 La N3A C4A 172.7(3) . . . . ?
O6C La N3A C2A 85.8(3) . . . . ?
O6B La N3A C2A 145.3(3) . . . . ?
O6A La N3A C2A -178.5(3) . . . . ?
N3B La N3A C2A -135.8(3) . . . . ?
N3C La N3A C2A 48.8(3) . . . . ?
N7 La N3A C2A -27.8(3) . . . . ?
N4 La N3A C2A -80.1(3) . . . . ?
N1 La N3A C2A -16.4(3) . . . . ?
C2A N3A C4A C8A -1.0(6) . . . . ?
La N3A C4A C8A 169.8(3) . . . . ?
C2A N3A C4A C5A 178.1(3) . . . . ?
La N3A C4A C5A -11.2(4) . . . . ?
N3A C4A C5A O7A -176.8(4) . . . . ?
C8A C4A C5A O7A 2.4(5) . . . . ?
N3A C4A C5A O6A 3.2(5) . . . . ?
C8A C4A C5A O6A -177.6(4) . . . . ?
O7A C5A O6A La -172.3(3) . . . . ?
C4A C5A O6A La 7.7(5) . . . . ?
O6C La O6A C5A 60.8(3) . . . . ?
O6B La O6A C5A 147.0(3) . . . . ?
N3B La O6A C5A -150.5(3) . . . . ?
N3C La O6A C5A 95.5(3) . . . . ?
N3A La O6A C5A -9.3(3) . . . . ?
N7 La O6A C5A -125.1(3) . . . . ?
N4 La O6A C5A -91.0(3) . . . . ?
N1 La O6A C5A -28.1(4) . . . . ?
C5 N4 C1B C2B 63.5(4) . . . . ?
C3 N4 C1B C2B -173.0(4) . . . . ?
La N4 C1B C2B -61.6(4) . . . . ?
C1B C2B N3B La -11.0(4) . . . . ?
O6C La N3B C4B -26.2(4) . . . . ?
O6B La N3B C4B 10.3(3) . . . . ?
O6A La N3B C4B -81.7(3) . . . . ?
N3C La N3B C4B 54.4(3) . . . . ?
N3A La N3B C4B -120.9(3) . . . . ?
N7 La N3B C4B 109.1(3) . . . . ?
N4 La N3B C4B 172.1(3) . . . . ?
N1 La N3B C4B 162.6(3) . . . . ?
O6C La N3B C2B 147.4(3) . . . . ?
O6B La N3B C2B -176.2(3) . . . . ?
O6A La N3B C2B 91.9(3) . . . . ?
N3C La N3B C2B -132.0(3) . . . . ?
N3A La N3B C2B 52.6(3) . . . . ?
N7 La N3B C2B -77.3(3) . . . . ?
N4 La N3B C2B -14.3(3) . . . . ?
N1 La N3B C2B -23.8(3) . . . . ?
C2B N3B C4B C5B 179.8(4) . . . . ?
La N3B C4B C5B -6.7(5) . . . . ?
C2B N3B C4B C8B -0.1(6) . . . . ?
La N3B C4B C8B 173.4(4) . . . . ?
N3B C4B C5B O7B 172.6(4) . . . . ?
C8B C4B C5B O7B -7.4(7) . . . . ?
N3B C4B C5B O6B -5.7(6) . . . . ?
C8B C4B C5B O6B 174.3(4) . . . . ?
O7B C5B O6B La -161.2(4) . . . . ?
C4B C5B O6B La 17.0(6) . . . . ?
O6C La O6B C5B 143.7(4) . . . . ?
O6A La O6B C5B 57.6(4) . . . . ?
N3B La O6B C5B -14.3(3) . . . . ?
N3C La O6B C5B -155.0(4) . . . . ?
N3A La O6B C5B 89.2(4) . . . . ?
N7 La O6B C5B -96.4(4) . . . . ?
N4 La O6B C5B -33.6(4) . . . . ?
N1 La O6B C5B -132.4(3) . . . . ?
C6 N7 C1C C2C -176.0(3) . . . . ?
C8 N7 C1C C2C 61.0(4) . . . . ?
La N7 C1C C2C -63.5(3) . . . . ?
C1C C2C N3C La -6.7(5) . . . . ?
O6C La N3C C4C 10.1(3) . . . . ?
O6B La N3C C4C -84.9(3) . . . . ?
O6A La N3C C4C -30.2(4) . . . . ?
N3B La N3C C4C -125.0(3) . . . . ?
N3A La N3C C4C 50.3(3) . . . . ?
N7 La N3C C4C 168.4(3) . . . . ?
N4 La N3C C4C 157.7(3) . . . . ?
N1 La N3C C4C 104.4(3) . . . . ?
O6C La N3C C2C -176.5(3) . . . . ?
O6B La N3C C2C 88.5(3) . . . . ?
O6A La N3C C2C 143.1(3) . . . . ?
N3B La N3C C2C 48.4(3) . . . . ?
N3A La N3C C2C -136.3(3) . . . . ?
N7 La N3C C2C -18.2(3) . . . . ?
N4 La N3C C2C -28.9(3) . . . . ?
N1 La N3C C2C -82.2(3) . . . . ?
C2C N3C C4C C8C -0.8(6) . . . . ?
La N3C C4C C8C 172.6(3) . . . . ?
C2C N3C C4C C5C 179.7(3) . . . . ?
La N3C C4C C5C -6.9(5) . . . . ?
N3C C4C C5C O7C 176.1(4) . . . . ?
C8C C4C C5C O7C -3.5(6) . . . . ?
N3C C4C C5C O6C -4.8(5) . . . . ?
C8C C4C C5C O6C 175.7(4) . . . . ?
O7C C5C O6C La -164.9(4) . . . . ?
C4C C5C O6C La 16.0(5) . . . . ?
O6B La O6C C5C 58.1(3) . . . . ?
O6A La O6C C5C 141.0(3) . . . . ?
N3B La O6C C5C 89.8(3) . . . . ?
N3C La O6C C5C -13.8(3) . . . . ?
N3A La O6C C5C -157.6(3) . . . . ?
N7 La O6C C5C -36.0(4) . . . . ?
N4 La O6C C5C -126.7(3) . . . . ?
N1 La O6C C5C -97.2(3) . . . . ?
